data_7029078
loop_
_publ_author_name
'Tzeng, Yen-Wen'
'Lin, Chang-Jui'
'Nakano, Motohiro'
'Yang, Chen-I'
'Wan, Wun-Long'
'Lai, Long-Li'

_publ_section_title
;
 A semi-flexible aminotriazine-based bis-methylpyridine ligand for the
 design of nickel(ii) spin clusters.
;
_journal_issue 8
_journal_name_full 'Dalton transactions (Cambridge, England : 2003)'
_journal_page_first 3044
_journal_page_last 3047
_journal_paper_doi 10.1039/c3dt52903g
_journal_volume 43
_journal_year 2014
_chemical_formula_sum 'C66 H74 Br10 N16 Ni6 O4'
_chemical_formula_weight 2306.56
_chemical_name_systematic
; 
 ? 
;
_space_group_IT_number 2
_symmetry_cell_setting triclinic
_symmetry_space_group_name_Hall '-P 1'
_symmetry_space_group_name_H-M 'P -1'
_atom_sites_solution_hydrogens geom
_atom_sites_solution_primary direct
_atom_sites_solution_secondary difmap
_audit_creation_method SHELXL-97
_cell_angle_alpha 65.3520(10)
_cell_angle_beta 72.9400(10)
_cell_angle_gamma 75.1400(10)
_cell_formula_units_Z 1
_cell_length_a 11.9623(7)
_cell_length_b 13.3874(8)
_cell_length_c 14.2964(9)
_cell_measurement_reflns_used 7872
_cell_measurement_temperature 150(2)
_cell_measurement_theta_max 29.40
_cell_measurement_theta_min 2.66
_cell_volume 1965.5(2)
_computing_cell_refinement 'Bruker SMART'
_computing_data_collection 'Bruker SMART'
_computing_data_reduction 'Bruker SAINT'
_computing_molecular_graphics 'Bruker SHELXTL'
_computing_publication_material 'Bruker SHELXTL'
_computing_structure_refinement 'SHELXL-97 (Sheldrick, 1997)'
_computing_structure_solution 'SHELXS-97 (Sheldrick, 1990)'
_diffrn_ambient_temperature 150(2)
_diffrn_measured_fraction_theta_full 0.999
_diffrn_measured_fraction_theta_max 0.999
_diffrn_radiation_monochromator graphite
_diffrn_radiation_source 'fine-focus sealed tube'
_diffrn_radiation_type MoK\a
_diffrn_radiation_wavelength 0.71073
_diffrn_reflns_av_R_equivalents 0.0291
_diffrn_reflns_av_unetI/netI 0.0384
_diffrn_reflns_limit_h_max 15
_diffrn_reflns_limit_h_min -15
_diffrn_reflns_limit_k_max 17
_diffrn_reflns_limit_k_min -17
_diffrn_reflns_limit_l_max 18
_diffrn_reflns_limit_l_min -18
_diffrn_reflns_number 22895
_diffrn_reflns_theta_full 27.50
_diffrn_reflns_theta_max 27.50
_diffrn_reflns_theta_min 1.60
_exptl_absorpt_coefficient_mu 6.546
_exptl_absorpt_correction_T_max 0.7461
_exptl_absorpt_correction_T_min 0.5580
_exptl_absorpt_correction_type multi-scan
_exptl_absorpt_process_details SADABS
_exptl_crystal_colour yellow
_exptl_crystal_density_diffrn 1.949
_exptl_crystal_density_meas ?
_exptl_crystal_density_method 'not measured'
_exptl_crystal_description plate
_exptl_crystal_F_000 1132
_exptl_crystal_size_max 0.36
_exptl_crystal_size_mid 0.28
_exptl_crystal_size_min 0.23
_refine_diff_density_max 0.496
_refine_diff_density_min -0.412
_refine_diff_density_rms 0.092
_refine_ls_extinction_method none
_refine_ls_goodness_of_fit_ref 0.988
_refine_ls_hydrogen_treatment mixed
_refine_ls_matrix_type full
_refine_ls_number_parameters 472
_refine_ls_number_reflns 9051
_refine_ls_number_restraints 0
_refine_ls_restrained_S_all 0.988
_refine_ls_R_factor_all 0.0376
_refine_ls_R_factor_gt 0.0256
_refine_ls_shift/su_max 0.020
_refine_ls_shift/su_mean 0.001
_refine_ls_structure_factor_coef Fsqd
_refine_ls_weighting_details 'calc w=1/[\s^2^(Fo^2^)+(0.0204P)^2^+0.0000P] where P=(Fo^2^+2Fc^2^)/3'
_refine_ls_weighting_scheme calc
_refine_ls_wR_factor_gt 0.0481
_refine_ls_wR_factor_ref 0.0506
_reflns_number_gt 7427
_reflns_number_total 9051
_reflns_threshold_expression >2sigma(I)
_cod_data_source_file c3dt52903g.txt
_cod_data_source_block lcj231-2_0m
_cod_depositor_comments
;
The following automatic conversions were performed:

'_symmetry_cell_setting' value 'Triclinic' changed to 'triclinic'
according to
/usr/data/users/saulius/automatic-downloads/current/RSC/lib/dictionaries/cif_core.dic
dictionary named 'cif_core.dic' version 2.4.2 from 2011-04-26.

Automatic conversion script
Id: cif_fix_values 2281 2013-09-26 08:29:07Z andrius 

The following automatic conversions were performed:

'_exptl_crystal_density_meas' value 'not_measrued' was changed to '?'
- the value is perceived as not measured.

Automatic conversion script
Id: cif_fix_values 3008 2015-01-20 13:52:24Z robertas 
;
_cod_original_sg_symbol_H-M P-1
_cod_database_code 7029078

loop_
_symmetry_equiv_pos_as_xyz
'x, y, z'
'-x, -y, -z'

loop_
_atom_site_label
_atom_site_type_symbol
_atom_site_fract_x
_atom_site_fract_y
_atom_site_fract_z
_atom_site_U_iso_or_equiv
_atom_site_adp_type
_atom_site_occupancy
_atom_site_symmetry_multiplicity
_atom_site_calc_flag
_atom_site_refinement_flags
Br2 Br 1.34895(2) 0.82207(2) 0.43462(2) 0.01989(6) Uani 1 1 d .
Br1 Br 1.25666(2) 0.65605(2) 0.70547(2) 0.02127(6) Uani 1 1 d .
Br4 Br 0.98592(2) 0.63517(2) 0.673533(19) 0.01865(6) Uani 1 1 d .
Ni2 Ni 1.25064(3) 0.89049(3) 0.59195(2) 0.01674(7) Uani 1 1 d .
Ni1 Ni 1.16666(3) 0.72628(3) 0.53621(2) 0.01538(7) Uani 1 1 d .
Ni3 Ni 1.04159(3) 0.76956(3) 0.73777(2) 0.01562(7) Uani 1 1 d .
Br7 Br 1.20824(2) 1.09286(2) 0.48943(2) 0.01925(6) Uani 1 1 d .
Br3 Br 1.13798(2) 0.89566(2) 0.77443(2) 0.02091(6) Uani 1 1 d .
O1 O 1.10356(16) 0.85225(15) 0.58601(14) 0.0156(4) Uani 1 1 d .
O2 O 1.40906(15) 0.89937(14) 0.60825(14) 0.0218(4) Uani 1 1 d .
N2 N 1.06188(19) 0.78590(17) 0.41880(16) 0.0161(5) Uani 1 1 d .
N8 N 1.15605(18) 0.84846(17) 0.24132(16) 0.0179(5) Uani 1 1 d .
N5 N 0.89994(18) 1.03294(16) 0.65972(15) 0.0165(4) Uani 1 1 d .
N4 N 0.86123(19) 0.85194(18) 0.74266(17) 0.0175(5) Uani 1 1 d .
N1 N 1.22350(19) 0.60087(16) 0.48317(16) 0.0177(5) Uani 1 1 d .
N6 N 0.79187(19) 0.96831(17) 0.83779(16) 0.0196(5) Uani 1 1 d .
N3 N 0.9746(2) 0.69264(17) 0.89072(16) 0.0197(5) Uani 1 1 d .
C5 C 1.3198(2) 0.5230(2) 0.5015(2) 0.0230(6) Uani 1 1 d .
H5 H 1.3660 0.5261 0.5421 0.028 Uiso 1 1 calc R
C9 C 1.1591(2) 0.5980(2) 0.42205(19) 0.0189(6) Uani 1 1 d .
C13 C 0.8496(2) 0.9577(2) 0.74699(19) 0.0169(5) Uani 1 1 d .
C10 C 1.0500(2) 0.6852(2) 0.40636(19) 0.0186(5) Uani 1 1 d .
H10A H 1.0370 0.7053 0.3365 0.022 Uiso 1 1 calc R
H10B H 0.9816 0.6545 0.4572 0.022 Uiso 1 1 calc R
C19 C 1.0392(3) 0.6366(2) 0.9653(2) 0.0265(6) Uani 1 1 d .
H19 H 1.1213 0.6275 0.9450 0.032 Uiso 1 1 calc R
C11 C 1.1075(2) 0.8717(2) 0.32776(19) 0.0172(5) Uani 1 1 d .
C1 C 1.4260(3) 0.9752(2) 0.6509(2) 0.0256(6) Uani 1 1 d .
H1A H 1.3503 1.0121 0.6782 0.031 Uiso 1 1 calc R
H1B H 1.4718 1.0312 0.5967 0.031 Uiso 1 1 calc R
N7 N 0.7382(2) 1.08559(17) 0.92928(16) 0.0218(5) Uani 1 1 d .
C12 C 0.7932(2) 1.0680(2) 0.8391(2) 0.0197(6) Uani 1 1 d .
C4 C 1.5004(2) 0.8032(2) 0.6328(2) 0.0237(6) Uani 1 1 d .
H4A H 1.5743 0.8174 0.5819 0.028 Uiso 1 1 calc R
H4B H 1.4768 0.7386 0.6337 0.028 Uiso 1 1 calc R
C15 C 0.8564(2) 0.7081(2) 0.9196(2) 0.0221(6) Uani 1 1 d .
C14 C 0.7910(2) 0.7711(2) 0.8312(2) 0.0222(6) Uani 1 1 d .
H14A H 0.7754 0.7192 0.8071 0.027 Uiso 1 1 calc R
H14B H 0.7157 0.8100 0.8566 0.027 Uiso 1 1 calc R
C8 C 1.1870(3) 0.5165(2) 0.3803(2) 0.0272(6) Uani 1 1 d .
H8 H 1.1409 0.5162 0.3381 0.033 Uiso 1 1 calc R
C6 C 1.3523(3) 0.4396(2) 0.4627(2) 0.0302(7) Uani 1 1 d .
H6 H 1.4190 0.3868 0.4770 0.036 Uiso 1 1 calc R
C16 C 0.7990(3) 0.6653(2) 1.0246(2) 0.0340(7) Uani 1 1 d .
H16 H 0.7168 0.6758 1.0436 0.041 Uiso 1 1 calc R
C7 C 1.2838(3) 0.4354(2) 0.4017(2) 0.0328(7) Uani 1 1 d .
H7 H 1.3029 0.3787 0.3756 0.039 Uiso 1 1 calc R
C2 C 1.4916(3) 0.9039(3) 0.7381(3) 0.0424(9) Uani 1 1 d .
H2A H 1.4448 0.9075 0.8050 0.051 Uiso 1 1 calc R
H2B H 1.5663 0.9287 0.7240 0.051 Uiso 1 1 calc R
C17 C 0.8659(3) 0.6070(2) 1.1001(2) 0.0396(8) Uani 1 1 d .
H17 H 0.8292 0.5775 1.1707 0.048 Uiso 1 1 calc R
C18 C 0.9877(3) 0.5925(2) 1.0702(2) 0.0358(8) Uani 1 1 d .
H18 H 1.0342 0.5536 1.1202 0.043 Uiso 1 1 calc R
C3 C 1.5124(3) 0.7861(2) 0.7403(2) 0.0407(8) Uani 1 1 d .
H3A H 1.5907 0.7482 0.7521 0.049 Uiso 1 1 calc R
H3B H 1.4537 0.7434 0.7949 0.049 Uiso 1 1 calc R
C27 C 0.6565(2) 1.0122(2) 1.0098(2) 0.0244(6) Uani 1 1 d .
H27A H 0.6285 0.9760 0.9767 0.029 Uiso 1 1 calc R
H27B H 0.5885 1.0574 1.0373 0.029 Uiso 1 1 calc R
C21 C 0.6651(2) 1.2857(2) 0.9070(2) 0.0241(6) Uani 1 1 d .
C28 C 0.7076(2) 0.9237(2) 1.1010(2) 0.0219(6) Uani 1 1 d .
C20 C 0.7531(2) 1.1810(2) 0.9457(2) 0.0239(6) Uani 1 1 d .
H20A H 0.8325 1.1978 0.9102 0.029 Uiso 1 1 calc R
H20B H 0.7464 1.1610 1.0204 0.029 Uiso 1 1 calc R
C29 C 0.6314(3) 0.8609(2) 1.1877(2) 0.0280(6) Uani 1 1 d .
H29 H 0.5510 0.8747 1.1881 0.034 Uiso 1 1 calc R
C26 C 0.5877(3) 1.2955(2) 0.8473(2) 0.0298(7) Uani 1 1 d .
H26 H 0.5875 1.2358 0.8301 0.036 Uiso 1 1 calc R
C33 C 0.8259(3) 0.9016(2) 1.1021(2) 0.0343(7) Uani 1 1 d .
H33 H 0.8785 0.9421 1.0447 0.041 Uiso 1 1 calc R
C22 C 0.6649(3) 1.3765(2) 0.9301(3) 0.0386(8) Uani 1 1 d .
H22 H 0.7165 1.3714 0.9700 0.046 Uiso 1 1 calc R
C30 C 0.6727(3) 0.7786(2) 1.2729(2) 0.0359(7) Uani 1 1 d .
H30 H 0.6203 0.7372 1.3299 0.043 Uiso 1 1 calc R
C25 C 0.5103(3) 1.3934(3) 0.8127(2) 0.0371(8) Uani 1 1 d .
H25 H 0.4580 1.3987 0.7733 0.045 Uiso 1 1 calc R
C31 C 0.7910(3) 0.7575(3) 1.2737(2) 0.0386(8) Uani 1 1 d .
H31 H 0.8193 0.7022 1.3312 0.046 Uiso 1 1 calc R
C24 C 0.5109(3) 1.4824(3) 0.8366(3) 0.0436(9) Uani 1 1 d .
H24 H 0.4587 1.5479 0.8139 0.052 Uiso 1 1 calc R
C32 C 0.8674(3) 0.8192(3) 1.1881(3) 0.0447(9) Uani 1 1 d .
H32 H 0.9477 0.8054 1.1881 0.054 Uiso 1 1 calc R
C23 C 0.5891(3) 1.4742(3) 0.8944(3) 0.0493(10) Uani 1 1 d .
H23 H 0.5907 1.5350 0.9095 0.059 Uiso 1 1 calc R
H4' H 0.851(2) 0.856(2) 0.689(2) 0.015(7) Uiso 1 1 d .
H2' H 1.001(3) 0.812(2) 0.452(2) 0.036(9) Uiso 1 1 d .
H1' H 1.067(3) 0.901(2) 0.560(2) 0.031(10) Uiso 1 1 d .

loop_
_atom_site_aniso_label
_atom_site_aniso_U_11
_atom_site_aniso_U_22
_atom_site_aniso_U_33
_atom_site_aniso_U_23
_atom_site_aniso_U_13
_atom_site_aniso_U_12
Br2 0.01746(13) 0.02335(13) 0.01958(13) -0.00911(11) -0.00037(10) -0.00643(10)
Br1 0.02022(14) 0.02215(13) 0.02029(13) -0.00501(11) -0.00837(11) -0.00156(10)
Br4 0.02329(14) 0.01847(12) 0.01505(12) -0.00416(10) -0.00350(10) -0.00882(10)
Ni2 0.01557(17) 0.01889(16) 0.01750(17) -0.00712(14) -0.00409(13) -0.00417(13)
Ni1 0.01786(17) 0.01596(16) 0.01347(16) -0.00547(13) -0.00368(13) -0.00403(13)
Ni3 0.01765(17) 0.01674(16) 0.01201(16) -0.00377(13) -0.00283(13) -0.00494(13)
Br7 0.01776(13) 0.01910(13) 0.01920(13) -0.00467(10) -0.00406(10) -0.00409(10)
Br3 0.02481(14) 0.02385(13) 0.01807(13) -0.00906(11) -0.00529(11) -0.00726(11)
O1 0.0166(9) 0.0136(9) 0.0158(9) -0.0034(8) -0.0057(8) -0.0018(8)
O2 0.0177(9) 0.0215(9) 0.0311(11) -0.0130(8) -0.0085(8) -0.0013(8)
N2 0.0162(11) 0.0182(11) 0.0137(11) -0.0052(9) -0.0027(9) -0.0039(9)
N8 0.0189(11) 0.0203(11) 0.0139(11) -0.0063(9) -0.0021(9) -0.0035(9)
N5 0.0166(11) 0.0162(10) 0.0136(10) -0.0035(9) -0.0030(9) -0.0009(9)
N4 0.0204(12) 0.0196(11) 0.0115(11) -0.0046(9) -0.0016(9) -0.0056(9)
N1 0.0196(11) 0.0172(10) 0.0157(11) -0.0049(9) -0.0022(9) -0.0060(9)
N6 0.0207(12) 0.0199(11) 0.0163(11) -0.0050(9) -0.0032(9) -0.0038(9)
N3 0.0275(13) 0.0176(11) 0.0149(11) -0.0037(9) -0.0052(10) -0.0076(9)
C5 0.0250(15) 0.0241(14) 0.0196(14) -0.0080(12) -0.0053(12) -0.0030(12)
C9 0.0222(14) 0.0179(13) 0.0154(13) -0.0028(11) -0.0027(11) -0.0082(11)
C13 0.0138(12) 0.0185(13) 0.0177(13) -0.0048(11) -0.0060(10) -0.0018(10)
C10 0.0229(14) 0.0206(13) 0.0153(13) -0.0051(11) -0.0053(11) -0.0096(11)
C19 0.0392(18) 0.0228(14) 0.0174(14) -0.0027(12) -0.0109(13) -0.0073(13)
C11 0.0132(12) 0.0205(13) 0.0165(13) -0.0054(11) -0.0062(10) 0.0009(10)
C1 0.0268(15) 0.0235(14) 0.0352(16) -0.0143(13) -0.0112(13) -0.0069(12)
N7 0.0270(13) 0.0229(12) 0.0137(11) -0.0082(10) -0.0001(10) -0.0031(10)
C12 0.0188(14) 0.0219(13) 0.0167(13) -0.0060(11) -0.0054(11) -0.0006(11)
C4 0.0172(14) 0.0221(14) 0.0346(16) -0.0133(13) -0.0076(12) -0.0009(11)
C15 0.0300(16) 0.0168(13) 0.0168(13) -0.0034(11) 0.0000(12) -0.0097(11)
C14 0.0202(14) 0.0232(14) 0.0223(14) -0.0075(12) 0.0003(11) -0.0087(11)
C8 0.0343(17) 0.0274(15) 0.0270(15) -0.0144(13) -0.0044(13) -0.0113(13)
C6 0.0334(17) 0.0237(15) 0.0266(16) -0.0083(13) -0.0036(13) 0.0022(13)
C16 0.0419(19) 0.0282(16) 0.0240(16) -0.0066(13) 0.0057(14) -0.0119(14)
C7 0.046(2) 0.0252(15) 0.0286(16) -0.0154(13) -0.0034(15) -0.0047(14)
C2 0.064(2) 0.0358(18) 0.0379(19) -0.0186(16) -0.0266(18) 0.0019(16)
C17 0.069(3) 0.0289(16) 0.0123(14) -0.0029(13) 0.0054(15) -0.0171(16)
C18 0.060(2) 0.0272(16) 0.0192(15) -0.0024(13) -0.0136(15) -0.0093(15)
C3 0.058(2) 0.0277(16) 0.0401(19) -0.0082(15) -0.0275(17) -0.0001(15)
C27 0.0228(15) 0.0311(15) 0.0170(13) -0.0094(12) 0.0002(11) -0.0045(12)
C21 0.0236(15) 0.0257(14) 0.0195(14) -0.0074(12) -0.0015(12) -0.0034(12)
C28 0.0265(15) 0.0224(14) 0.0188(14) -0.0100(12) -0.0032(12) -0.0048(11)
C20 0.0277(15) 0.0288(15) 0.0164(13) -0.0108(12) -0.0034(12) -0.0035(12)
C29 0.0240(15) 0.0285(15) 0.0282(16) -0.0065(13) -0.0024(13) -0.0091(12)
C26 0.0286(16) 0.0286(15) 0.0324(17) -0.0104(14) -0.0093(14) -0.0033(13)
C33 0.0272(16) 0.0415(18) 0.0233(16) 0.0013(14) -0.0018(13) -0.0144(14)
C22 0.048(2) 0.0317(17) 0.044(2) -0.0178(15) -0.0214(17) 0.0001(15)
C30 0.0385(19) 0.0331(17) 0.0258(16) -0.0009(14) -0.0002(14) -0.0136(14)
C25 0.0262(17) 0.0423(19) 0.0373(18) -0.0045(15) -0.0134(14) -0.0058(14)
C31 0.041(2) 0.0419(18) 0.0238(16) 0.0030(14) -0.0132(15) -0.0097(15)
C24 0.041(2) 0.0297(17) 0.051(2) -0.0075(16) -0.0164(17) 0.0037(15)
C32 0.0309(18) 0.053(2) 0.0368(19) 0.0019(17) -0.0126(15) -0.0107(16)
C23 0.062(3) 0.0303(18) 0.062(2) -0.0215(18) -0.025(2) 0.0034(17)

loop_
_atom_type_symbol
_atom_type_description
_atom_type_scat_dispersion_real
_atom_type_scat_dispersion_imag
_atom_type_scat_source
C C 0.0033 0.0016 'International Tables Vol C Tables 4.2.6.8 and 6.1.1.4'
H H 0.0000 0.0000 'International Tables Vol C Tables 4.2.6.8 and 6.1.1.4'
N N 0.0061 0.0033 'International Tables Vol C Tables 4.2.6.8 and 6.1.1.4'
O O 0.0106 0.0060 'International Tables Vol C Tables 4.2.6.8 and 6.1.1.4'
Ni Ni 0.3393 1.1124 'International Tables Vol C Tables 4.2.6.8 and 6.1.1.4'
Br Br -0.2901 2.4595 'International Tables Vol C Tables 4.2.6.8 and 6.1.1.4'

loop_
_geom_angle_atom_site_label_1
_geom_angle_atom_site_label_2
_geom_angle_atom_site_label_3
_geom_angle
_geom_angle_site_symmetry_1
_geom_angle_site_symmetry_3
Ni1 Br2 Ni2 73.172(12) . .
Ni1 Br1 Ni3 70.269(12) . .
Ni1 Br1 Ni2 68.063(11) . .
Ni3 Br1 Ni2 67.548(11) . .
Ni3 Br4 Ni1 71.082(12) . .
O1 Ni2 O2 169.66(7) . .
O1 Ni2 Br7 96.28(5) . .
O2 Ni2 Br7 93.88(5) . .
O1 Ni2 Br3 85.67(5) . .
O2 Ni2 Br3 94.97(5) . .
Br7 Ni2 Br3 97.183(13) . .
O1 Ni2 Br2 84.57(5) . .
O2 Ni2 Br2 92.00(5) . .
Br7 Ni2 Br2 98.799(14) . .
Br3 Ni2 Br2 162.076(16) . .
O1 Ni2 Br1 72.89(5) . .
O2 Ni2 Br1 96.96(5) . .
Br7 Ni2 Br1 169.155(16) . .
Br3 Ni2 Br1 81.823(12) . .
Br2 Ni2 Br1 80.952(12) . .
O1 Ni1 N1 177.30(8) . .
O1 Ni1 N2 95.81(8) . .
N1 Ni1 N2 81.66(8) . .
O1 Ni1 Br2 86.46(5) . .
N1 Ni1 Br2 95.01(6) . .
N2 Ni1 Br2 102.16(6) . .
O1 Ni1 Br4 85.54(5) . .
N1 Ni1 Br4 93.37(6) . .
N2 Ni1 Br4 87.56(6) . .
Br2 Ni1 Br4 167.986(16) . .
O1 Ni1 Br1 78.12(5) . .
N1 Ni1 Br1 104.22(6) . .
N2 Ni1 Br1 169.17(6) . .
Br2 Ni1 Br1 86.537(13) . .
Br4 Ni1 Br1 83.062(13) . .
O1 Ni3 N3 177.46(8) . .
O1 Ni3 N4 96.85(8) . .
N3 Ni3 N4 81.12(9) . .
O1 Ni3 Br3 86.29(5) . .
N3 Ni3 Br3 92.65(6) . .
N4 Ni3 Br3 102.75(6) . .
O1 Ni3 Br4 85.56(5) . .
N3 Ni3 Br4 95.85(6) . .
N4 Ni3 Br4 87.07(6) . .
Br3 Ni3 Br4 167.918(16) . .
O1 Ni3 Br1 78.04(5) . .
N3 Ni3 Br1 104.21(6) . .
N4 Ni3 Br1 169.17(6) . .
Br3 Ni3 Br1 86.568(14) . .
Br4 Ni3 Br1 83.033(13) . .
Ni3 Br3 Ni2 73.336(12) . .
Ni2 O1 Ni1 101.95(8) . .
Ni2 O1 Ni3 101.06(8) . .
Ni1 O1 Ni3 100.09(8) . .
Ni2 O1 H1' 110(3) . .
Ni1 O1 H1' 123(3) . .
Ni3 O1 H1' 117(3) . .
C4 O2 C1 106.91(19) . .
C4 O2 Ni2 122.50(15) . .
C1 O2 Ni2 123.56(15) . .
C11 N2 C10 117.4(2) . .
C11 N2 Ni1 112.02(16) . .
C10 N2 Ni1 105.05(14) . .
C11 N2 H2' 110(2) . .
C10 N2 H2' 113(2) . .
Ni1 N2 H2' 98(2) . .
C11 N8 C12 113.1(2) . 2_776
C13 N5 C11 111.8(2) . 2_776
C13 N4 C14 117.2(2) . .
C13 N4 Ni3 110.64(16) . .
C14 N4 Ni3 104.59(15) . .
C13 N4 H4' 112.2(19) . .
C14 N4 H4' 109(2) . .
Ni3 N4 H4' 101.4(19) . .
C9 N1 C5 118.4(2) . .
C9 N1 Ni1 115.28(16) . .
C5 N1 Ni1 126.26(18) . .
C13 N6 C12 112.8(2) . .
C15 N3 C19 119.2(2) . .
C15 N3 Ni3 115.69(17) . .
C19 N3 Ni3 124.80(19) . .
N1 C5 C6 122.6(3) . .
N1 C5 H5 118.7 . .
C6 C5 H5 118.7 . .
N1 C9 C8 121.9(2) . .
N1 C9 C10 116.4(2) . .
C8 C9 C10 121.6(2) . .
N5 C13 N6 128.5(2) . .
N5 C13 N4 115.3(2) . .
N6 C13 N4 116.2(2) . .
N2 C10 C9 111.6(2) . .
N2 C10 H10A 109.3 . .
C9 C10 H10A 109.3 . .
N2 C10 H10B 109.3 . .
C9 C10 H10B 109.3 . .
H10A C10 H10B 108.0 . .
N3 C19 C18 122.1(3) . .
N3 C19 H19 118.9 . .
C18 C19 H19 118.9 . .
N8 C11 N5 127.8(2) . 2_776
N8 C11 N2 117.2(2) . .
N5 C11 N2 114.9(2) 2_776 .
O2 C1 C2 105.9(2) . .
O2 C1 H1A 110.5 . .
C2 C1 H1A 110.5 . .
O2 C1 H1B 110.5 . .
C2 C1 H1B 110.5 . .
H1A C1 H1B 108.7 . .
C12 N7 C20 121.1(2) . .
C12 N7 C27 120.3(2) . .
C20 N7 C27 118.5(2) . .
N8 C12 N6 125.8(2) 2_776 .
N8 C12 N7 117.2(2) 2_776 .
N6 C12 N7 117.0(2) . .
O2 C4 C3 104.0(2) . .
O2 C4 H4A 111.0 . .
C3 C4 H4A 111.0 . .
O2 C4 H4B 111.0 . .
C3 C4 H4B 111.0 . .
H4A C4 H4B 109.0 . .
N3 C15 C16 121.3(3) . .
N3 C15 C14 115.8(2) . .
C16 C15 C14 122.9(3) . .
N4 C14 C15 110.6(2) . .
N4 C14 H14A 109.5 . .
C15 C14 H14A 109.5 . .
N4 C14 H14B 109.5 . .
C15 C14 H14B 109.5 . .
H14A C14 H14B 108.1 . .
C7 C8 C9 119.2(3) . .
C7 C8 H8 120.4 . .
C9 C8 H8 120.4 . .
C5 C6 C7 118.7(3) . .
C5 C6 H6 120.7 . .
C7 C6 H6 120.7 . .
C17 C16 C15 118.9(3) . .
C17 C16 H16 120.5 . .
C15 C16 H16 120.5 . .
C8 C7 C6 119.1(3) . .
C8 C7 H7 120.5 . .
C6 C7 H7 120.5 . .
C1 C2 C3 105.8(2) . .
C1 C2 H2A 110.6 . .
C3 C2 H2A 110.6 . .
C1 C2 H2B 110.6 . .
C3 C2 H2B 110.6 . .
H2A C2 H2B 108.7 . .
C16 C17 C18 119.6(3) . .
C16 C17 H17 120.2 . .
C18 C17 H17 120.2 . .
C19 C18 C17 118.8(3) . .
C19 C18 H18 120.6 . .
C17 C18 H18 120.6 . .
C4 C3 C2 103.4(2) . .
C4 C3 H3A 111.1 . .
C2 C3 H3A 111.1 . .
C4 C3 H3B 111.1 . .
C2 C3 H3B 111.1 . .
H3A C3 H3B 109.0 . .
N7 C27 C28 115.2(2) . .
N7 C27 H27A 108.5 . .
C28 C27 H27A 108.5 . .
N7 C27 H27B 108.5 . .
C28 C27 H27B 108.5 . .
H27A C27 H27B 107.5 . .
C26 C21 C22 118.5(3) . .
C26 C21 C20 123.1(2) . .
C22 C21 C20 118.4(3) . .
C33 C28 C29 118.3(3) . .
C33 C28 C27 123.2(2) . .
C29 C28 C27 118.6(2) . .
N7 C20 C21 114.9(2) . .
N7 C20 H20A 108.5 . .
C21 C20 H20A 108.5 . .
N7 C20 H20B 108.5 . .
C21 C20 H20B 108.6 . .
H20A C20 H20B 107.5 . .
C30 C29 C28 121.3(3) . .
C30 C29 H29 119.4 . .
C28 C29 H29 119.4 . .
C21 C26 C25 120.8(3) . .
C21 C26 H26 119.6 . .
C25 C26 H26 119.6 . .
C28 C33 C32 120.5(3) . .
C28 C33 H33 119.8 . .
C32 C33 H33 119.8 . .
C23 C22 C21 120.6(3) . .
C23 C22 H22 119.7 . .
C21 C22 H22 119.7 . .
C31 C30 C29 120.1(3) . .
C31 C30 H30 120.0 . .
C29 C30 H30 120.0 . .
C24 C25 C26 120.1(3) . .
C24 C25 H25 120.0 . .
C26 C25 H25 120.0 . .
C30 C31 C32 119.2(3) . .
C30 C31 H31 120.4 . .
C32 C31 H31 120.4 . .
C25 C24 C23 119.7(3) . .
C25 C24 H24 120.2 . .
C23 C24 H24 120.2 . .
C31 C32 C33 120.7(3) . .
C31 C32 H32 119.6 . .
C33 C32 H32 119.6 . .
C24 C23 C22 120.3(3) . .
C24 C23 H23 119.8 . .
C22 C23 H23 119.8 . .

loop_
_geom_bond_atom_site_label_1
_geom_bond_atom_site_label_2
_geom_bond_distance
_geom_bond_site_symmetry_2
Br2 Ni1 2.5557(4) .
Br2 Ni2 2.6258(4) .
Br1 Ni1 2.6477(4) .
Br1 Ni3 2.6503(4) .
Br1 Ni2 2.8624(4) .
Br4 Ni3 2.6220(4) .
Br4 Ni1 2.6232(4) .
Ni2 O1 1.9876(18) .
Ni2 O2 2.0142(18) .
Ni2 Br7 2.4829(4) .
Ni2 Br3 2.5820(4) .
Ni1 O1 1.9885(17) .
Ni1 N1 2.007(2) .
Ni1 N2 2.152(2) .
Ni3 O1 1.9890(18) .
Ni3 N3 2.000(2) .
Ni3 N4 2.152(2) .
Ni3 Br3 2.5584(4) .
O1 H1' 0.70(3) .
O2 C4 1.449(3) .
O2 C1 1.461(3) .
N2 C11 1.403(3) .
N2 C10 1.477(3) .
N2 H2' 0.82(3) .
N8 C11 1.329(3) .
N8 C12 1.345(3) 2_776
N5 C13 1.325(3) .
N5 C11 1.339(3) 2_776
N4 C13 1.412(3) .
N4 C14 1.476(3) .
N4 H4' 0.79(3) .
N1 C9 1.340(3) .
N1 C5 1.347(3) .
N6 C13 1.327(3) .
N6 C12 1.347(3) .
N3 C15 1.339(3) .
N3 C19 1.347(3) .
C5 C6 1.368(4) .
C5 H5 0.9300 .
C9 C8 1.378(3) .
C9 C10 1.513(3) .
C10 H10A 0.9700 .
C10 H10B 0.9700 .
C19 C18 1.372(4) .
C19 H19 0.9300 .
C11 N5 1.339(3) 2_776
C1 C2 1.510(4) .
C1 H1A 0.9700 .
C1 H1B 0.9700 .
N7 C12 1.351(3) .
N7 C20 1.453(3) .
N7 C27 1.460(3) .
C12 N8 1.345(3) 2_776
C4 C3 1.502(4) .
C4 H4A 0.9700 .
C4 H4B 0.9700 .
C15 C16 1.390(4) .
C15 C14 1.507(4) .
C14 H14A 0.9700 .
C14 H14B 0.9700 .
C8 C7 1.378(4) .
C8 H8 0.9300 .
C6 C7 1.384(4) .
C6 H6 0.9300 .
C16 C17 1.378(4) .
C16 H16 0.9300 .
C7 H7 0.9300 .
C2 C3 1.520(4) .
C2 H2A 0.9700 .
C2 H2B 0.9700 .
C17 C18 1.379(5) .
C17 H17 0.9300 .
C18 H18 0.9300 .
C3 H3A 0.9700 .
C3 H3B 0.9700 .
C27 C28 1.512(4) .
C27 H27A 0.9700 .
C27 H27B 0.9700 .
C21 C26 1.381(4) .
C21 C22 1.386(4) .
C21 C20 1.522(4) .
C28 C33 1.372(4) .
C28 C29 1.391(4) .
C20 H20A 0.9700 .
C20 H20B 0.9700 .
C29 C30 1.376(4) .
C29 H29 0.9300 .
C26 C25 1.387(4) .
C26 H26 0.9300 .
C33 C32 1.386(4) .
C33 H33 0.9300 .
C22 C23 1.379(4) .
C22 H22 0.9300 .
C30 C31 1.373(4) .
C30 H30 0.9300 .
C25 C24 1.371(4) .
C25 H25 0.9300 .
C31 C32 1.379(4) .
C31 H31 0.9300 .
C24 C23 1.377(5) .
C24 H24 0.9300 .
C32 H32 0.9300 .
C23 H23 0.9300 .
